data_2206283
loop_
_publ_author_name
'Yang, Shi-Yao'
'Long, La-Sheng'
'Huang, Rong-Bin'
'Zheng, Lan-Sun'
'Ng, Seik Weng'

_publ_section_title
;
 <i>catena</i>-Poly[[tri-\m~2~-benzoato-dizinc(II)]-\m~2~-hydroxy]
;
_journal_issue 7
_journal_name_full 'Acta Crystallographica Section E'
_journal_page_first m1340
_journal_page_last m1342
_journal_paper_doi 10.1107/S1600536805018404
_journal_volume 61
_journal_year 2005
_chemical_formula_iupac '[Zn2 (C7 H5 O2)3 (O H)]'
_chemical_formula_moiety 'C21 H16 O7 Zn2'
_chemical_formula_sum 'C21 H16 O7 Zn2'
_chemical_formula_weight 511.08
_chemical_name_systematic
;
catena-Poly[[tri-\m~2~-benzoato-dizinc(II)]-\m~2~-hydroxy]
;
_space_group_IT_number 61
_symmetry_cell_setting orthorhombic
_symmetry_space_group_name_Hall '-P 2ac 2ab'
_symmetry_space_group_name_H-M 'P b c a'
_atom_sites_solution_hydrogens geom
_atom_sites_solution_primary direct
_atom_sites_solution_secondary difmap
_audit_creation_method SHELXL97
_cell_angle_alpha 90.00
_cell_angle_beta 90.00
_cell_angle_gamma 90.00
_cell_formula_units_Z 8
_cell_length_a 11.9182(5)
_cell_length_b 16.5293(7)
_cell_length_c 21.1391(9)
_cell_measurement_reflns_used 6055
_cell_measurement_temperature 298(2)
_cell_measurement_theta_max 26.5
_cell_measurement_theta_min 2.3
_cell_volume 4164.4(3)
_computing_cell_refinement 'SAINT (Bruker, 2001)'
_computing_data_collection 'SMART (Bruker, 2001)'
_computing_data_reduction SAINT
_computing_molecular_graphics 'ORTEPII (Johnson, 1976)'
_computing_publication_material SHELXL97
_computing_structure_refinement 'SHELXL97 (Sheldrick, 1997)'
_computing_structure_solution 'SHELXS97 (Sheldrick, 1997)'
_diffrn_ambient_temperature 298(2)
_diffrn_measured_fraction_theta_full 0.972
_diffrn_measured_fraction_theta_max 0.972
_diffrn_measurement_device_type 'Bruker APEX area-detector'
_diffrn_measurement_method '\f and \w'
_diffrn_radiation_monochromator graphite
_diffrn_radiation_source 'fine-focus sealed tube'
_diffrn_radiation_type MoK\a
_diffrn_radiation_wavelength 0.71073
_diffrn_reflns_av_R_equivalents 0.047
_diffrn_reflns_av_sigmaI/netI 0.051
_diffrn_reflns_limit_h_max 15
_diffrn_reflns_limit_h_min -15
_diffrn_reflns_limit_k_max 21
_diffrn_reflns_limit_k_min -22
_diffrn_reflns_limit_l_max 27
_diffrn_reflns_limit_l_min -26
_diffrn_reflns_number 34070
_diffrn_reflns_theta_full 28.3
_diffrn_reflns_theta_max 28.3
_diffrn_reflns_theta_min 1.9
_diffrn_standards_decay_% 0
_diffrn_standards_interval_time 0
_diffrn_standards_number 0
_exptl_absorpt_coefficient_mu 2.34
_exptl_absorpt_correction_T_max 0.912
_exptl_absorpt_correction_T_min 0.540
_exptl_absorpt_correction_type multi-scan
_exptl_absorpt_process_details '(SADABS; Sheldrick, 1996)'
_exptl_crystal_colour colourless
_exptl_crystal_density_diffrn 1.630
_exptl_crystal_density_method 'not measured'
_exptl_crystal_description plate
_exptl_crystal_F_000 2064
_exptl_crystal_size_max 0.30
_exptl_crystal_size_mid 0.25
_exptl_crystal_size_min 0.04
_refine_diff_density_max 0.59
_refine_diff_density_min -0.40
_refine_ls_extinction_method none
_refine_ls_goodness_of_fit_ref 1.05
_refine_ls_hydrogen_treatment mixed
_refine_ls_matrix_type full
_refine_ls_number_parameters 275
_refine_ls_number_reflns 5015
_refine_ls_number_restraints 1
_refine_ls_restrained_S_all 1.05
_refine_ls_R_factor_all 0.069
_refine_ls_R_factor_gt 0.051
_refine_ls_shift/su_max 0.001
_refine_ls_shift/su_mean 0.001
_refine_ls_structure_factor_coef Fsqd
_refine_ls_weighting_details 'calc w = 1/[\s^2^(Fo^2^)+(0.0586P)^2^+3.2192P] where P=(Fo^2^+2Fc^2^)/3'
_refine_ls_weighting_scheme calc
_refine_ls_wR_factor_gt 0.119
_refine_ls_wR_factor_ref 0.129
_reflns_number_gt 3911
_reflns_number_total 5015
_reflns_threshold_expression I>2\s(I)
_cod_data_source_file sg6015.cif
_cod_data_source_block I
_cod_depositor_comments
;
The following automatic conversions were performed:
'_symmetry_cell_setting' value 'Orthorhombic' changed to 'orthorhombic'
according to '/home/saulius/struct/CIF-dictionaries/cif_core.dic'
dictionary named 'cif_core.dic' version 2.4.1 from 2010-06-29.

Automatic conversion script
Id: cif_fix_enum 1527 2010-12-29 10:47:43Z saulius 

The following automatic conversions were performed:

'_symmetry_cell_setting' value 'Orthorhombic' changed to
'orthorhombic' according to
/home/saulius/struct/CIF-dictionaries/cif_core.dic dictionary named
'cif_core.dic' version 2.4.1 from 2010-06-29.

Automatic conversion script
Id: cif_fix_values 1715 2011-07-08 13:25:40Z adriana 
;
_cod_database_code 2206283
_cod_database_fobs_code 2206283

loop_
_symmetry_equiv_pos_as_xyz
'x, y, z'
'-x+1/2, -y, z+1/2'
'x+1/2, -y+1/2, -z'
'-x, y+1/2, -z+1/2'
'-x, -y, -z'
'x-1/2, y, -z-1/2'
'-x-1/2, y-1/2, z'
'x, -y-1/2, z-1/2'

loop_
_atom_site_label
_atom_site_fract_x
_atom_site_fract_y
_atom_site_fract_z
_atom_site_U_iso_or_equiv
_atom_site_adp_type
_atom_site_calc_flag
_atom_site_refinement_flags
_atom_site_occupancy
_atom_site_type_symbol
Zn1 0.52193(3) 0.20700(3) 0.53727(2) 0.03650(10) Uani d . 1 Zn
Zn2 0.74500(3) 0.27152(3) 0.46421(2) 0.03690(10) Uani d . 1 Zn
O1 0.6340(2) 0.2079(2) 0.60410(10) 0.0460(10) Uani d . 1 O
O2 0.7765(2) 0.2669(2) 0.55440(10) 0.0420(10) Uani d . 1 O
O3 0.5538(2) 0.1300(2) 0.47040(10) 0.0520(10) Uani d . 1 O
O4 0.7135(2) 0.1675(2) 0.42470(10) 0.0490(10) Uani d . 1 O
O6 0.6263(2) 0.3436(2) 0.43640(10) 0.0540(10) Uani d . 1 O
O5 0.4921(2) 0.3155(2) 0.50560(10) 0.0470(10) Uani d . 1 O
O7 0.3775(2) 0.1831(2) 0.57120(10) 0.0410(10) Uani d D 1 O
C1 0.7287(3) 0.2409(2) 0.6025(2) 0.0320(10) Uani d . 1 C
C2 0.7874(3) 0.2518(2) 0.6644(2) 0.0330(10) Uani d . 1 C
C3 0.7335(3) 0.2327(2) 0.7205(2) 0.0440(10) Uani d . 1 C
C4 0.7853(4) 0.2468(3) 0.7773(2) 0.0590(10) Uani d . 1 C
C5 0.8913(4) 0.2790(3) 0.7788(2) 0.0620(10) Uani d . 1 C
C6 0.9452(4) 0.2980(3) 0.7242(2) 0.0610(10) Uani d . 1 C
C7 0.8941(3) 0.2838(2) 0.6665(2) 0.0480(10) Uani d . 1 C
C8 0.6289(3) 0.1230(2) 0.4293(2) 0.0410(10) Uani d . 1 C
C9 0.6148(3) 0.0576(2) 0.3815(2) 0.0430(10) Uani d . 1 C
C10 0.5171(4) 0.0130(3) 0.3794(2) 0.0580(10) Uani d . 1 C
C11 0.5008(5) -0.0447(3) 0.3328(3) 0.079(2) Uani d . 1 C
C12 0.5827(6) -0.0582(3) 0.2890(3) 0.086(2) Uani d . 1 C
C13 0.6809(6) -0.0148(3) 0.2911(3) 0.088(2) Uani d . 1 C
C14 0.6962(4) 0.0437(3) 0.3371(2) 0.0620(10) Uani d . 1 C
C15 0.5322(3) 0.3561(2) 0.4617(2) 0.0410(10) Uani d . 1 C
C16 0.4641(3) 0.4248(2) 0.4368(2) 0.0450(10) Uani d . 1 C
C17 0.3645(3) 0.4447(3) 0.4664(2) 0.0640(10) Uani d . 1 C
C18 0.3009(5) 0.5075(3) 0.4433(4) 0.094(2) Uani d . 1 C
C19 0.3338(6) 0.5487(3) 0.3919(4) 0.104(2) Uani d . 1 C
C20 0.4318(6) 0.5315(3) 0.3623(3) 0.096(2) Uani d . 1 C
C21 0.4995(4) 0.4682(3) 0.3854(2) 0.0710(10) Uani d . 1 C
H7O 0.373(3) 0.141(2) 0.594(2) 0.060(10) Uiso d D 1 H
H3 0.6619 0.2104 0.7196 0.053 Uiso calc R 1 H
H4 0.7486 0.2344 0.8149 0.071 Uiso calc R 1 H
H5 0.9265 0.2879 0.8174 0.074 Uiso calc R 1 H
H6 1.0167 0.3205 0.7256 0.074 Uiso calc R 1 H
H7 0.9317 0.2960 0.6292 0.057 Uiso calc R 1 H
H10 0.4616 0.0218 0.4095 0.070 Uiso calc R 1 H
H11 0.4343 -0.0742 0.3315 0.095 Uiso calc R 1 H
H12 0.5721 -0.0969 0.2576 0.104 Uiso calc R 1 H
H13 0.7371 -0.0248 0.2617 0.105 Uiso calc R 1 H
H14 0.7621 0.0738 0.3379 0.075 Uiso calc R 1 H
H17 0.3407 0.4159 0.5017 0.077 Uiso calc R 1 H
H18 0.2344 0.5215 0.4636 0.113 Uiso calc R 1 H
H19 0.2885 0.5899 0.3763 0.125 Uiso calc R 1 H
H20 0.4541 0.5611 0.3271 0.116 Uiso calc R 1 H
H21 0.5674 0.4560 0.3659 0.086 Uiso calc R 1 H

loop_
_atom_site_aniso_label
_atom_site_aniso_U_11
_atom_site_aniso_U_22
_atom_site_aniso_U_33
_atom_site_aniso_U_12
_atom_site_aniso_U_13
_atom_site_aniso_U_23
Zn1 0.0228(2) 0.0541(3) 0.0325(2) 0.0002(2) -0.00080(10) 0.0053(2)
Zn2 0.0246(2) 0.0585(3) 0.0276(2) -0.0027(2) 0.00060(10) 0.0028(2)
O1 0.0290(10) 0.070(2) 0.0380(10) -0.0070(10) -0.0080(10) 0.0120(10)
O2 0.0340(10) 0.065(2) 0.0270(10) -0.0020(10) -0.0020(10) 0.0030(10)
O3 0.044(2) 0.064(2) 0.049(2) -0.0040(10) 0.0070(10) -0.0090(10)
O4 0.0380(10) 0.062(2) 0.047(2) -0.0070(10) 0.0010(10) -0.0110(10)
O6 0.0360(10) 0.078(2) 0.050(2) 0.0110(10) 0.0030(10) 0.0190(10)
O5 0.0400(10) 0.0510(10) 0.051(2) 0.0050(10) 0.0030(10) 0.0150(10)
O7 0.0220(10) 0.064(2) 0.0380(10) 0.0000(10) 0.0010(10) 0.0170(10)
C1 0.028(2) 0.038(2) 0.031(2) 0.0030(10) -0.0050(10) 0.0030(10)
C2 0.034(2) 0.038(2) 0.028(2) 0.0050(10) -0.0030(10) 0.0020(10)
C3 0.044(2) 0.056(2) 0.034(2) 0.001(2) 0.001(2) 0.005(2)
C4 0.074(3) 0.076(3) 0.028(2) -0.001(2) 0.001(2) 0.006(2)
C5 0.078(3) 0.069(3) 0.038(2) -0.003(2) -0.022(2) 0.004(2)
C6 0.054(2) 0.078(3) 0.052(3) -0.015(2) -0.022(2) 0.005(2)
C7 0.042(2) 0.065(2) 0.036(2) -0.005(2) -0.007(2) 0.007(2)
C8 0.033(2) 0.055(2) 0.035(2) 0.007(2) -0.0090(10) 0.004(2)
C9 0.046(2) 0.042(2) 0.041(2) 0.009(2) -0.010(2) 0.002(2)
C10 0.067(3) 0.053(2) 0.054(3) -0.005(2) -0.013(2) 0.006(2)
C11 0.110(4) 0.050(3) 0.077(4) -0.021(3) -0.038(3) 0.008(2)
C12 0.140(5) 0.057(3) 0.063(3) 0.005(3) -0.023(4) -0.013(2)
C13 0.107(5) 0.085(4) 0.071(3) 0.019(3) 0.005(3) -0.027(3)
C14 0.058(3) 0.067(3) 0.061(3) 0.006(2) 0.003(2) -0.015(2)
C15 0.034(2) 0.051(2) 0.039(2) 0.002(2) -0.0110(10) 0.000(2)
C16 0.040(2) 0.043(2) 0.051(2) -0.004(2) -0.015(2) 0.001(2)
C17 0.043(2) 0.052(2) 0.097(4) 0.006(2) -0.011(2) 0.000(2)
C18 0.067(3) 0.066(3) 0.149(6) 0.026(3) -0.029(4) -0.007(4)
C19 0.117(5) 0.053(3) 0.142(6) 0.030(3) -0.065(5) -0.010(4)
C20 0.144(6) 0.062(3) 0.082(4) 0.000(4) -0.035(4) 0.024(3)
C21 0.087(3) 0.065(3) 0.062(3) 0.000(2) -0.012(2) 0.018(2)

loop_
_atom_type_symbol
_atom_type_description
_atom_type_scat_dispersion_real
_atom_type_scat_dispersion_imag
_atom_type_scat_source
C C 0.0033 0.0016 'International Tables Vol C Tables 4.2.6.8 and 6.1.1.4'
H H 0.0000 0.0000 'International Tables Vol C Tables 4.2.6.8 and 6.1.1.4'
O O 0.0106 0.0060 'International Tables Vol C Tables 4.2.6.8 and 6.1.1.4'
Zn Zn 0.2839 1.4301 'International Tables Vol C Tables 4.2.6.8 and 6.1.1.4'

loop_
_geom_angle_atom_site_label_1
_geom_angle_atom_site_label_2
_geom_angle_atom_site_label_3
_geom_angle_site_symmetry_1
_geom_angle_site_symmetry_3
_geom_angle
_geom_angle_publ_flag
O1 Zn1 O3 . . 113.60(10) yes
O1 Zn1 O5 . . 111.60(10) yes
O1 Zn1 O7 . . 110.40(10) yes
O3 Zn1 O5 . . 112.90(10) yes
O3 Zn1 O7 . . 108.40(10) yes
O5 Zn1 O7 . . 99.00(10) yes
O2 Zn2 O4 . . 115.10(10) yes
O2 Zn2 O6 . . 117.50(10) yes
O2 Zn2 O7 . 3_556 104.00(10) yes
O4 Zn2 O6 . . 105.80(10) yes
O4 Zn2 O7 . 3_556 109.80(10) yes
O6 Zn2 O7 . 3_556 104.10(10) yes
C1 O1 Zn1 . . 127.1(2) no
C1 O2 Zn2 . . 136.6(2) no
C8 O3 Zn1 . . 134.9(3) no
C8 O4 Zn2 . . 129.7(2) no
C15 O6 Zn2 . . 128.5(2) no
C15 O5 Zn1 . . 133.2(2) no
Zn1 O7 Zn2 . 3_456 121.30(10) yes
O2 C1 O1 . . 125.8(3) no
O2 C1 C2 . . 117.3(3) no
O1 C1 C2 . . 116.8(3) no
C7 C2 C3 . . 119.2(3) no
C7 C2 C1 . . 120.5(3) no
C3 C2 C1 . . 120.3(3) no
C4 C3 C2 . . 120.2(4) no
C5 C4 C3 . . 120.1(4) no
C6 C5 C4 . . 120.4(4) no
C5 C6 C7 . . 120.1(4) no
C2 C7 C6 . . 120.0(4) no
O3 C8 O4 . . 125.2(3) no
O3 C8 C9 . . 117.2(3) no
O4 C8 C9 . . 117.6(3) no
C14 C9 C10 . . 119.1(4) no
C14 C9 C8 . . 120.5(4) no
C10 C9 C8 . . 120.4(4) no
C9 C10 C11 . . 120.7(5) no
C12 C11 C10 . . 119.6(5) no
C11 C12 C13 . . 120.2(5) no
C12 C13 C14 . . 120.0(5) no
C9 C14 C13 . . 120.3(5) no
O5 C15 O6 . . 124.8(3) no
O5 C15 C16 . . 117.8(3) no
O6 C15 C16 . . 117.3(3) no
C21 C16 C17 . . 120.1(4) no
C21 C16 C15 . . 120.8(4) no
C17 C16 C15 . . 119.2(4) no
C18 C17 C16 . . 119.5(5) no
C19 C18 C17 . . 120.7(6) no
C18 C19 C20 . . 121.3(5) no
C19 C20 C21 . . 119.4(6) no
C16 C21 C20 . . 119.1(5) no
Zn2 O7 H7O 3_456 . 120(3) no
Zn1 O7 H7O . . 116(3) no
C4 C3 H3 . . 119.9 no
C2 C3 H3 . . 119.9 no
C5 C4 H4 . . 120.0 no
C3 C4 H4 . . 120.0 no
C6 C5 H5 . . 119.8 no
C4 C5 H5 . . 119.8 no
C5 C6 H6 . . 120.0 no
C7 C6 H6 . . 120.0 no
C2 C7 H7 . . 120.0 no
C6 C7 H7 . . 120.0 no
C9 C10 H10 . . 119.6 no
C11 C10 H10 . . 119.6 no
C12 C11 H11 . . 120.2 no
C10 C11 H11 . . 120.2 no
C11 C12 H12 . . 119.9 no
C13 C12 H12 . . 119.9 no
C12 C13 H13 . . 120.0 no
C14 C13 H13 . . 120.0 no
C9 C14 H14 . . 119.8 no
C13 C14 H14 . . 119.8 no
C18 C17 H17 . . 120.3 no
C16 C17 H17 . . 120.3 no
C19 C18 H18 . . 119.7 no
C17 C18 H18 . . 119.7 no
C18 C19 H19 . . 119.4 no
C20 C19 H19 . . 119.4 no
C19 C20 H20 . . 120.3 no
C21 C20 H20 . . 120.3 no
C16 C21 H21 . . 120.4 no
C20 C21 H21 . . 120.4 no

loop_
_geom_bond_atom_site_label_1
_geom_bond_atom_site_label_2
_geom_bond_site_symmetry_2
_geom_bond_distance
_geom_bond_publ_flag
Zn1 O1 . 1.944(2) yes
Zn1 O3 . 1.941(3) yes
Zn1 O5 . 1.948(3) yes
Zn1 O7 . 1.907(2) yes
Zn2 O2 . 1.945(2) yes
Zn2 O4 . 1.948(3) yes
Zn2 O6 . 1.941(2) yes
Zn2 O7 3_556 1.902(2) yes
O1 C1 . 1.253(4) no
O2 C1 . 1.243(4) no
O3 C8 . 1.251(4) no
O4 C8 . 1.253(4) no
O6 C15 . 1.259(4) no
O5 C15 . 1.241(4) no
C1 C2 . 1.495(4) no
C2 C7 . 1.378(5) no
C2 C3 . 1.385(5) no
C3 C4 . 1.370(5) no
C4 C5 . 1.371(6) no
C5 C6 . 1.358(6) no
C6 C7 . 1.383(5) no
C8 C9 . 1.489(5) no
C9 C14 . 1.369(5) no
C9 C10 . 1.379(5) no
C10 C11 . 1.384(7) no
C11 C12 . 1.365(8) no
C12 C13 . 1.373(9) no
C13 C14 . 1.384(6) no
C15 C16 . 1.492(5) no
C16 C21 . 1.368(6) no
C16 C17 . 1.382(6) no
C17 C18 . 1.374(7) no
C18 C19 . 1.342(9) no
C19 C20 . 1.355(9) no
C20 C21 . 1.409(7) no
O7 H7O . 0.840(10) no
C3 H3 . 0.93 no
C4 H4 . 0.93 no
C5 H5 . 0.93 no
C6 H6 . 0.93 no
C7 H7 . 0.93 no
C10 H10 . 0.93 no
C11 H11 . 0.93 no
C12 H12 . 0.93 no
C13 H13 . 0.93 no
C14 H14 . 0.93 no
C17 H17 . 0.93 no
C18 H18 . 0.93 no
C19 H19 . 0.93 no
C20 H20 . 0.93 no
C21 H21 . 0.93 no

loop_
_geom_torsion_atom_site_label_1
_geom_torsion_atom_site_label_2
_geom_torsion_atom_site_label_3
_geom_torsion_atom_site_label_4
_geom_torsion_site_symmetry_1
_geom_torsion_site_symmetry_4
_geom_torsion
_geom_torsion_publ_flag
O7 Zn1 O1 C1 . . -160.0(3) no
O3 Zn1 O1 C1 . . 78.0(3) no
O5 Zn1 O1 C1 . . -51.0(3) no
O7 Zn2 O2 C1 3_556 . -175.8(3) no
O6 Zn2 O2 C1 . . 69.9(4) no
O4 Zn2 O2 C1 . . -55.6(4) no
O7 Zn1 O3 C8 . . 171.4(3) no
O1 Zn1 O3 C8 . . -65.5(4) no
O5 Zn1 O3 C8 . . 62.8(4) no
O7 Zn2 O4 C8 3_556 . -171.1(3) no
O6 Zn2 O4 C8 . . -59.4(3) no
O2 Zn2 O4 C8 . . 72.0(3) no
O7 Zn2 O6 C15 3_556 . -155.3(3) no
O2 Zn2 O6 C15 . . -41.0(4) no
O4 Zn2 O6 C15 . . 89.0(3) no
O7 Zn1 O5 C15 . . -151.9(3) no
O3 Zn1 O5 C15 . . -37.4(4) no
O1 Zn1 O5 C15 . . 91.9(3) no
O3 Zn1 O7 Zn2 . 3_456 -87.9(2) no
O1 Zn1 O7 Zn2 . 3_456 147.1(2) no
O5 Zn1 O7 Zn2 . 3_456 30.0(2) no
Zn2 O2 C1 O1 . . -1.6(6) no
Zn2 O2 C1 C2 . . -179.7(2) no
Zn1 O1 C1 O2 . . -13.5(5) no
Zn1 O1 C1 C2 . . 164.7(2) no
O2 C1 C2 C7 . . -4.9(5) no
O1 C1 C2 C7 . . 176.8(3) no
O2 C1 C2 C3 . . 172.5(3) no
O1 C1 C2 C3 . . -5.8(5) no
C7 C2 C3 C4 . . 0.9(6) no
C1 C2 C3 C4 . . -176.6(4) no
C2 C3 C4 C5 . . -0.6(6) no
C3 C4 C5 C6 . . 0.6(7) no
C4 C5 C6 C7 . . -0.9(7) no
C3 C2 C7 C6 . . -1.1(6) no
C1 C2 C7 C6 . . 176.3(4) no
C5 C6 C7 C2 . . 1.2(7) no
Zn1 O3 C8 O4 . . 5.1(6) no
Zn1 O3 C8 C9 . . -173.6(2) no
Zn2 O4 C8 O3 . . -14.0(5) no
Zn2 O4 C8 C9 . . 164.7(2) no
O3 C8 C9 C14 . . -176.7(4) no
O4 C8 C9 C14 . . 4.5(5) no
O3 C8 C9 C10 . . 6.6(5) no
O4 C8 C9 C10 . . -172.1(3) no
C14 C9 C10 C11 . . -0.4(6) no
C8 C9 C10 C11 . . 176.3(4) no
C9 C10 C11 C12 . . 0.7(7) no
C10 C11 C12 C13 . . 0.1(8) no
C11 C12 C13 C14 . . -1.1(8) no
C10 C9 C14 C13 . . -0.6(7) no
C8 C9 C14 C13 . . -177.3(4) no
C12 C13 C14 C9 . . 1.4(8) no
Zn1 O5 C15 O6 . . -20.7(6) no
Zn1 O5 C15 C16 . . 159.2(3) no
Zn2 O6 C15 O5 . . -10.2(6) no
Zn2 O6 C15 C16 . . 170.0(2) no
O5 C15 C16 C21 . . -175.1(4) no
O6 C15 C16 C21 . . 4.8(5) no
O5 C15 C16 C17 . . 5.3(5) no
O6 C15 C16 C17 . . -174.9(4) no
C21 C16 C17 C18 . . 0.9(7) no
C15 C16 C17 C18 . . -179.4(4) no
C16 C17 C18 C19 . . 0.9(8) no
C17 C18 C19 C20 . . -2.0(10) no
C18 C19 C20 C21 . . 1.1(9) no
C17 C16 C21 C20 . . -1.7(7) no
C15 C16 C21 C20 . . 178.6(4) no
C19 C20 C21 C16 . . 0.8(8) no
